data_4308464
loop_
_publ_author_name
'Jian Fan'
'Carla Slebodnick'
'Ross Angel'
'Brian E. Hanson'

_publ_section_title
;
New Zinc Phosphates Decorated by Imidazole-Containing Ligands
;
_journal_name_full 'Inorganic Chemistry'
_journal_page_first 552
_journal_page_last 558
_journal_paper_doi 10.1021/ic0487528
_journal_volume 44
_journal_year 2005
_chemical_formula_moiety 'C14 H20 N4 O10 P2 Zn2'
_chemical_formula_sum 'C14 H20 N4 O10 P2 Zn2'
_chemical_formula_weight 597.02
_chemical_name_systematic
; 
 ? 
;
_space_group_IT_number 2
_symmetry_cell_setting triclinic
_symmetry_space_group_name_Hall '-P 1'
_symmetry_space_group_name_H-M 'P -1'
_atom_sites_solution_hydrogens geom
_atom_sites_solution_primary direct
_atom_sites_solution_secondary difmap
_audit_creation_method SHELXL-97
_cell_angle_alpha 76.692(9)
_cell_angle_beta 78.841(10)
_cell_angle_gamma 66.443(10)
_cell_formula_units_Z 2
_cell_length_a 9.4190(11)
_cell_length_b 9.5201(9)
_cell_length_c 13.2467(14)
_cell_measurement_reflns_used 3938
_cell_measurement_temperature 100(2)
_cell_measurement_theta_max 34.77
_cell_measurement_theta_min 1.95
_cell_volume 1052.7(2)
_computing_cell_refinement 'CrysAlis (Oxford Diffraction)'
_computing_data_collection 'CrysAlis (Oxford Diffraction)'
_computing_data_reduction 'CrysAlis (Oxford Diffraction)'
_computing_molecular_graphics 'Bruker SHELXTL'
_computing_publication_material 'Bruker SHELXTL'
_computing_structure_refinement 'SHELXL-97 (Sheldrick, 1997)'
_computing_structure_solution 'SHELXS-97 (Sheldrick, 1990)'
_diffrn_ambient_temperature 100(2)
_diffrn_detector CCD
_diffrn_detector_type 'Oxford Diffraction Sapphire 2 CCD'
_diffrn_measured_fraction_theta_full 0.993
_diffrn_measured_fraction_theta_max 0.993
_diffrn_measurement_device '\k-geometry diffractometer'
_diffrn_measurement_device_type 'Oxford Diffraction Xcalibur2'
_diffrn_measurement_method 'phi and omega scans'
_diffrn_radiation_monochromator graphite
_diffrn_radiation_probe x-ray
_diffrn_radiation_type MoK\a
_diffrn_radiation_wavelength 0.71073
_diffrn_reflns_av_R_equivalents 0.0457
_diffrn_reflns_av_sigmaI/netI 0.0817
_diffrn_reflns_limit_h_max 13
_diffrn_reflns_limit_h_min -8
_diffrn_reflns_limit_k_max 13
_diffrn_reflns_limit_k_min -13
_diffrn_reflns_limit_l_max 18
_diffrn_reflns_limit_l_min -18
_diffrn_reflns_number 11146
_diffrn_reflns_theta_full 30.07
_diffrn_reflns_theta_max 30.07
_diffrn_reflns_theta_min 3.00
_diffrn_source 'fine-focus sealed tube'
_diffrn_source_current 40
_diffrn_source_voltage 50
_diffrn_standards_decay_% <2%
_diffrn_standards_interval_count 50
_diffrn_standards_number 2
_exptl_absorpt_coefficient_mu 2.492
_exptl_absorpt_correction_T_max 0.859
_exptl_absorpt_correction_T_min 0.693
_exptl_absorpt_correction_type numerical
_exptl_absorpt_process_details 'CrysAlis (Oxford Diffraction)'
_exptl_crystal_colour colorless
_exptl_crystal_density_diffrn 1.883
_exptl_crystal_density_method 'not measured'
_exptl_crystal_description needle
_exptl_crystal_F_000 604
_exptl_crystal_size_max 0.19
_exptl_crystal_size_mid 0.09
_exptl_crystal_size_min 0.06
_refine_diff_density_max 0.767
_refine_diff_density_min -0.946
_refine_diff_density_rms 0.126
_refine_ls_extinction_method none
_refine_ls_goodness_of_fit_ref 0.914
_refine_ls_hydrogen_treatment mixed
_refine_ls_matrix_type full
_refine_ls_number_parameters 305
_refine_ls_number_reflns 6147
_refine_ls_number_restraints 4
_refine_ls_restrained_S_all 0.914
_refine_ls_R_factor_all 0.0680
_refine_ls_R_factor_gt 0.0392
_refine_ls_shift/su_max 0.001
_refine_ls_shift/su_mean 0.000
_refine_ls_structure_factor_coef Fsqd
_refine_ls_weighting_details 'calc w=1/[\s^2^(Fo^2^)+(0.0278P)^2^+0.0000P] where P=(Fo^2^+2Fc^2^)/3'
_refine_ls_weighting_scheme calc
_refine_ls_wR_factor_gt 0.0759
_refine_ls_wR_factor_ref 0.0833
_reflns_number_gt 4184
_reflns_number_total 6147
_reflns_threshold_expression >2sigma(I)
_cod_data_source_file ic0487528si20040906_034004_3.cif
_cod_data_source_block 1
_cod_depositor_comments
;
The following automatic conversions were performed:
'_symmetry_cell_setting' value 'Triclinic' changed to 'triclinic'
according to '/home/saulius/struct/CIF-dictionaries/cif_core.dic'
dictionary named 'cif_core.dic' version 2.4.1 from
2010-06-29.

'_exptl_absorpt_correction_type' value 'Numerical' changed to
'numerical' according to
'/home/saulius/struct/CIF-dictionaries/cif_core.dic' dictionary named
'cif_core.dic' version 2.4.1 from 2010-06-29.

Automatic conversion script
Id: cif_fix_enum 1527 2010-12-29 10:47:43Z saulius 
;
_cod_original_cell_volume 1052.71(19)
_cod_original_sg_symbol_H-M 'P -1 '
_cod_database_code 4308464

loop_
_symmetry_equiv_pos_as_xyz
'x, y, z'
'-x, -y, -z'

loop_
_atom_site_label
_atom_site_type_symbol
_atom_site_fract_x
_atom_site_fract_y
_atom_site_fract_z
_atom_site_U_iso_or_equiv
_atom_site_adp_type
_atom_site_occupancy
_atom_site_symmetry_multiplicity
_atom_site_calc_flag
_atom_site_refinement_flags
_atom_site_disorder_assembly
_atom_site_disorder_group
Zn1 Zn 0.37730(4) 0.63476(4) 0.37550(3) 0.00873(9) Uani 1 1 d . . .
Zn2 Zn 0.10815(4) 0.89674(4) 0.63137(3) 0.00898(9) Uani 1 1 d . . .
P1 P 0.25805(9) 0.53110(8) 0.61175(6) 0.00802(15) Uani 1 1 d . . .
P2 P 0.23104(9) 0.99039(8) 0.39632(6) 0.00798(15) Uani 1 1 d . . .
O1 O 0.1923(2) 0.4003(2) 0.66793(16) 0.0109(4) Uani 1 1 d . . .
H2 H 0.1449 0.3847 0.6329 0.013 Uiso 1 1 d R . .
O1W O 0.0425(3) 0.3242(3) 0.5573(2) 0.0202(5) Uani 1 1 d D . .
H1A H -0.045(3) 0.371(4) 0.545(3) 0.031(12) Uiso 1 1 d D . .
H1B H 0.062(5) 0.250(3) 0.532(3) 0.032(12) Uiso 1 1 d D . .
O2 O 0.4077(2) 0.4914(2) 0.65756(17) 0.0123(4) Uani 1 1 d . . .
O2W O 0.4183(3) 1.2172(3) 0.4593(2) 0.0243(6) Uani 1 1 d D . .
H4A H 0.498(2) 1.185(2) 0.490(2) 0.023(11) Uiso 1 1 d D . .
H4B H 0.3641 1.3051 0.4679 0.028 Uiso 1 1 d RD . .
O3 O 0.1365(2) 0.6851(2) 0.63463(17) 0.0123(4) Uani 1 1 d . . .
O4 O 0.2831(2) 0.5239(2) 0.49486(17) 0.0120(4) Uani 1 1 d . . .
O5 O 0.1138(2) 1.0042(2) 0.32728(17) 0.0115(4) Uani 1 1 d . . .
O6 O 0.3058(3) 1.1141(2) 0.34131(18) 0.0124(4) Uani 1 1 d . . .
H1 H 0.340(4) 1.133(4) 0.385(3) 0.007(9) Uiso 1 1 d . . .
O7 O 0.3620(2) 0.8291(2) 0.40552(17) 0.0124(4) Uani 1 1 d . . .
O8 O 0.1559(2) 1.0292(2) 0.50454(16) 0.0108(4) Uani 1 1 d . . .
N11 N 0.3719(3) 0.9870(3) 0.8043(2) 0.0121(5) Uani 1 1 d . . .
N12 N 0.2369(3) 0.9015(3) 0.7326(2) 0.0125(5) Uani 1 1 d . . .
N41 N 0.1411(3) 1.5401(3) 1.1871(2) 0.0114(5) Uani 1 1 d . . .
N42 N 0.2669(3) 1.6317(3) 1.2614(2) 0.0119(5) Uani 1 1 d . . .
C1 C 0.3407(3) 1.1792(3) 0.9140(2) 0.0106(6) Uani 1 1 d . . .
C2 C 0.3418(4) 1.3259(3) 0.9132(3) 0.0141(6) Uani 1 1 d . . .
H2A H 0.3987 1.3702 0.8569 0.017 Uiso 1 1 calc R . .
C3 C 0.2601(4) 1.4073(3) 0.9941(2) 0.0137(6) Uani 1 1 d . . .
H3A H 0.2622 1.5068 0.9924 0.016 Uiso 1 1 calc R . .
C4 C 0.1758(3) 1.3463(3) 1.0773(2) 0.0123(6) Uani 1 1 d . . .
C5 C 0.1753(4) 1.1996(3) 1.0783(3) 0.0140(6) Uani 1 1 d . . .
H5A H 0.1177 1.1557 1.1344 0.017 Uiso 1 1 calc R . .
C6 C 0.2587(4) 1.1169(3) 0.9974(3) 0.0143(6) Uani 1 1 d . . .
H6A H 0.2590 1.0163 1.0000 0.017 Uiso 1 1 calc R . .
C11 C 0.4349(4) 1.0932(3) 0.8256(2) 0.0131(6) Uani 1 1 d . . .
H11A H 0.4390 1.1700 0.7616 0.016 Uiso 1 1 calc R . .
H11B H 0.5429 1.0334 0.8429 0.016 Uiso 1 1 calc R . .
C12 C 0.2684(4) 1.0229(3) 0.7371(2) 0.0132(6) Uani 1 1 d . . .
H12A H 0.2231 1.1235 0.6975 0.016 Uiso 1 1 calc R . .
C13 C 0.3278(4) 0.7798(3) 0.8006(3) 0.0157(7) Uani 1 1 d . . .
H13A H 0.3314 0.6762 0.8137 0.019 Uiso 1 1 calc R . .
C14 C 0.4104(4) 0.8312(3) 0.8455(3) 0.0176(7) Uani 1 1 d . . .
H14A H 0.4813 0.7718 0.8955 0.021 Uiso 1 1 calc R . .
C41 C 0.0806(4) 1.4311(4) 1.1656(3) 0.0146(6) Uani 1 1 d . . .
H41A H -0.0277 1.4892 1.1484 0.017 Uiso 1 1 calc R . .
H41B H 0.0778 1.3539 1.2296 0.017 Uiso 1 1 calc R . .
C42 C 0.2432(3) 1.5065(3) 1.2546(2) 0.0117(6) Uani 1 1 d . . .
H42A H 0.2924 1.4058 1.2927 0.014 Uiso 1 1 calc R . .
C43 C 0.1748(4) 1.7516(3) 1.1933(3) 0.0158(7) Uani 1 1 d . . .
H43A H 0.1678 1.8563 1.1807 0.019 Uiso 1 1 calc R . .
C44 C 0.0960(4) 1.6966(3) 1.1470(3) 0.0168(7) Uani 1 1 d . . .
H44A H 0.0243 1.7542 1.0972 0.020 Uiso 1 1 calc R . .

loop_
_atom_site_aniso_label
_atom_site_aniso_U_11
_atom_site_aniso_U_22
_atom_site_aniso_U_33
_atom_site_aniso_U_23
_atom_site_aniso_U_13
_atom_site_aniso_U_12
Zn1 0.00842(17) 0.00794(15) 0.00971(18) -0.00181(13) -0.00040(14) -0.00302(13)
Zn2 0.00926(18) 0.00694(15) 0.01028(18) -0.00154(13) -0.00068(14) -0.00269(13)
P1 0.0077(4) 0.0062(3) 0.0095(4) -0.0016(3) 0.0004(3) -0.0023(3)
P2 0.0075(4) 0.0065(3) 0.0097(4) -0.0016(3) 0.0005(3) -0.0029(3)
O1 0.0146(11) 0.0097(9) 0.0114(11) -0.0013(8) 0.0004(9) -0.0086(8)
O1W 0.0147(13) 0.0130(11) 0.0350(15) -0.0115(11) -0.0081(11) -0.0010(10)
O2 0.0085(10) 0.0124(9) 0.0156(11) -0.0055(8) -0.0016(9) -0.0015(8)
O2W 0.0192(13) 0.0140(11) 0.0418(16) -0.0135(11) -0.0150(12) 0.0016(10)
O3 0.0091(10) 0.0051(9) 0.0207(12) -0.0037(8) 0.0020(9) -0.0015(8)
O4 0.0128(11) 0.0123(9) 0.0119(11) -0.0031(8) 0.0012(8) -0.0062(8)
O5 0.0103(10) 0.0112(9) 0.0130(11) -0.0039(8) -0.0012(8) -0.0032(8)
O6 0.0162(11) 0.0109(10) 0.0117(11) -0.0022(8) 0.0002(9) -0.0075(9)
O7 0.0089(10) 0.0068(9) 0.0210(12) -0.0045(8) -0.0018(9) -0.0011(8)
O8 0.0121(11) 0.0103(9) 0.0099(10) -0.0030(8) 0.0010(8) -0.0043(8)
N11 0.0127(13) 0.0112(11) 0.0122(13) -0.0040(10) -0.0017(10) -0.0031(10)
N12 0.0129(13) 0.0099(11) 0.0139(13) -0.0021(10) -0.0029(11) -0.0026(10)
N41 0.0114(13) 0.0108(11) 0.0120(13) -0.0047(10) -0.0011(10) -0.0028(10)
N42 0.0112(13) 0.0101(11) 0.0124(13) -0.0018(10) -0.0017(10) -0.0019(10)
C1 0.0075(14) 0.0132(13) 0.0110(15) -0.0032(11) -0.0020(11) -0.0026(11)
C2 0.0147(16) 0.0139(14) 0.0139(15) -0.0030(12) 0.0018(13) -0.0068(12)
C3 0.0173(16) 0.0098(13) 0.0141(15) -0.0029(11) 0.0008(13) -0.0059(12)
C4 0.0109(15) 0.0130(13) 0.0138(15) -0.0052(12) -0.0035(12) -0.0028(11)
C5 0.0170(16) 0.0135(13) 0.0120(15) -0.0018(11) 0.0017(12) -0.0081(12)
C6 0.0142(15) 0.0118(13) 0.0180(16) -0.0048(12) -0.0001(13) -0.0055(12)
C11 0.0127(15) 0.0154(14) 0.0129(15) -0.0074(12) 0.0038(12) -0.0067(12)
C12 0.0147(15) 0.0095(12) 0.0148(15) -0.0013(11) -0.0050(12) -0.0027(11)
C13 0.0202(17) 0.0083(13) 0.0169(16) 0.0006(12) -0.0076(13) -0.0026(12)
C14 0.0220(17) 0.0110(13) 0.0176(17) 0.0003(12) -0.0104(14) -0.0017(12)
C41 0.0136(15) 0.0178(14) 0.0163(16) -0.0084(13) 0.0009(13) -0.0081(12)
C42 0.0146(15) 0.0103(13) 0.0103(14) -0.0023(11) -0.0026(12) -0.0037(11)
C43 0.0204(17) 0.0089(13) 0.0154(16) 0.0004(12) -0.0059(13) -0.0022(12)
C44 0.0192(17) 0.0109(13) 0.0171(16) -0.0032(12) -0.0081(13) 0.0008(12)

loop_
_atom_type_symbol
_atom_type_description
_atom_type_scat_dispersion_real
_atom_type_scat_dispersion_imag
_atom_type_scat_source
C C 0.0033 0.0016 'International Tables Vol C Tables 4.2.6.8 and 6.1.1.4'
H H 0.0000 0.0000 'International Tables Vol C Tables 4.2.6.8 and 6.1.1.4'
N N 0.0061 0.0033 'International Tables Vol C Tables 4.2.6.8 and 6.1.1.4'
O O 0.0106 0.0060 'International Tables Vol C Tables 4.2.6.8 and 6.1.1.4'
P P 0.1023 0.0942 'International Tables Vol C Tables 4.2.6.8 and 6.1.1.4'
Zn Zn 0.2839 1.4301 'International Tables Vol C Tables 4.2.6.8 and 6.1.1.4'

loop_
_geom_angle_atom_site_label_1
_geom_angle_atom_site_label_2
_geom_angle_atom_site_label_3
_geom_angle
_geom_angle_site_symmetry_1
_geom_angle_site_symmetry_3
_geom_angle_publ_flag
O2 Zn1 O7 109.74(9) 2_666 . ?
O2 Zn1 O4 109.98(9) 2_666 . ?
O7 Zn1 O4 110.60(9) . . ?
O2 Zn1 N42 105.31(9) 2_666 1_544 ?
O7 Zn1 N42 120.47(9) . 1_544 ?
O4 Zn1 N42 100.12(10) . 1_544 ?
O3 Zn2 O5 103.75(9) . 2_576 ?
O3 Zn2 O8 122.63(9) . . ?
O5 Zn2 O8 105.82(9) 2_576 . ?
O3 Zn2 N12 108.71(10) . . ?
O5 Zn2 N12 112.08(9) 2_576 . ?
O8 Zn2 N12 103.93(10) . . ?
O3 P1 O2 112.05(12) . . ?
O3 P1 O4 111.28(12) . . ?
O2 P1 O4 113.44(12) . . ?
O3 P1 O1 107.57(12) . . ?
O2 P1 O1 106.14(12) . . ?
O4 P1 O1 105.85(11) . . ?
O5 P2 O8 112.80(12) . . ?
O5 P2 O7 111.47(11) . . ?
O8 P2 O7 110.49(12) . . ?
O5 P2 O6 106.53(12) . . ?
O8 P2 O6 107.25(12) . . ?
O7 P2 O6 108.01(12) . . ?
P1 O1 H2 112.7 . . ?
H1A O1W H1B 99(4) . . ?
P1 O2 Zn1 134.73(13) . 2_666 ?
H4A O2W H4B 110.0 . . ?
P1 O3 Zn2 142.26(14) . . ?
P1 O4 Zn1 131.01(12) . . ?
P2 O5 Zn2 120.10(12) . 2_576 ?
P2 O6 H1 108(2) . . ?
P2 O7 Zn1 131.76(13) . . ?
P2 O8 Zn2 130.18(12) . . ?
C12 N11 C14 106.9(3) . . ?
C12 N11 C11 125.6(3) . . ?
C14 N11 C11 127.4(3) . . ?
C12 N12 C13 105.5(2) . . ?
C12 N12 Zn2 125.0(2) . . ?
C13 N12 Zn2 129.0(2) . . ?
C42 N41 C44 107.7(2) . . ?
C42 N41 C41 125.6(3) . . ?
C44 N41 C41 126.6(3) . . ?
C42 N42 C43 105.7(3) . . ?
C42 N42 Zn1 121.9(2) . 1_566 ?
C43 N42 Zn1 130.9(2) . 1_566 ?
C6 C1 C2 118.5(3) . . ?
C6 C1 C11 123.0(3) . . ?
C2 C1 C11 118.5(3) . . ?
C3 C2 C1 120.4(3) . . ?
C3 C2 H2A 119.8 . . ?
C1 C2 H2A 119.8 . . ?
C4 C3 C2 121.3(3) . . ?
C4 C3 H3A 119.4 . . ?
C2 C3 H3A 119.4 . . ?
C3 C4 C5 118.3(3) . . ?
C3 C4 C41 123.7(3) . . ?
C5 C4 C41 117.9(3) . . ?
C4 C5 C6 120.5(3) . . ?
C4 C5 H5A 119.8 . . ?
C6 C5 H5A 119.8 . . ?
C1 C6 C5 121.0(3) . . ?
C1 C6 H6A 119.5 . . ?
C5 C6 H6A 119.5 . . ?
N11 C11 C1 113.5(3) . . ?
N11 C11 H11A 108.9 . . ?
C1 C11 H11A 108.9 . . ?
N11 C11 H11B 108.9 . . ?
C1 C11 H11B 108.9 . . ?
H11A C11 H11B 107.7 . . ?
N12 C12 N11 111.7(3) . . ?
N12 C12 H12A 124.2 . . ?
N11 C12 H12A 124.2 . . ?
C14 C13 N12 109.4(3) . . ?
C14 C13 H13A 125.3 . . ?
N12 C13 H13A 125.3 . . ?
C13 C14 N11 106.5(3) . . ?
C13 C14 H14A 126.8 . . ?
N11 C14 H14A 126.8 . . ?
N41 C41 C4 113.6(3) . . ?
N41 C41 H41A 108.9 . . ?
C4 C41 H41A 108.9 . . ?
N41 C41 H41B 108.9 . . ?
C4 C41 H41B 108.9 . . ?
H41A C41 H41B 107.7 . . ?
N42 C42 N41 111.2(3) . . ?
N42 C42 H42A 124.4 . . ?
N41 C42 H42A 124.4 . . ?
C44 C43 N42 109.4(3) . . ?
C44 C43 H43A 125.3 . . ?
N42 C43 H43A 125.3 . . ?
C43 C44 N41 105.9(3) . . ?
C43 C44 H44A 127.0 . . ?
N41 C44 H44A 127.0 . . ?

loop_
_geom_bond_atom_site_label_1
_geom_bond_atom_site_label_2
_geom_bond_distance
_geom_bond_site_symmetry_2
_geom_bond_publ_flag
Zn1 O2 1.921(2) 2_666 ?
Zn1 O7 1.9249(19) . ?
Zn1 O4 1.959(2) . ?
Zn1 N42 2.005(3) 1_544 ?
Zn2 O3 1.9153(19) . ?
Zn2 O5 1.944(2) 2_576 ?
Zn2 O8 1.950(2) . ?
Zn2 N12 1.993(3) . ?
P1 O3 1.5101(19) . ?
P1 O2 1.516(2) . ?
P1 O4 1.534(2) . ?
P1 O1 1.581(2) . ?
P2 O5 1.514(2) . ?
P2 O8 1.528(2) . ?
P2 O7 1.534(2) . ?
P2 O6 1.576(2) . ?
O1 H2 0.7757 . ?
O1W H1A 0.798(18) . ?
O1W H1B 0.795(18) . ?
O2 Zn1 1.921(2) 2_666 ?
O2W H4A 0.832(17) . ?
O2W H4B 0.8089 . ?
O5 Zn2 1.944(2) 2_576 ?
O6 H1 0.80(3) . ?
N11 C12 1.338(4) . ?
N11 C14 1.380(4) . ?
N11 C11 1.458(4) . ?
N12 C12 1.319(4) . ?
N12 C13 1.383(4) . ?
N41 C42 1.334(4) . ?
N41 C44 1.378(4) . ?
N41 C41 1.467(4) . ?
N42 C42 1.322(4) . ?
N42 C43 1.381(4) . ?
N42 Zn1 2.005(3) 1_566 ?
C1 C6 1.380(4) . ?
C1 C2 1.399(4) . ?
C1 C11 1.512(4) . ?
C2 C3 1.389(4) . ?
C2 H2A 0.9500 . ?
C3 C4 1.385(4) . ?
C3 H3A 0.9500 . ?
C4 C5 1.395(4) . ?
C4 C41 1.508(4) . ?
C5 C6 1.398(4) . ?
C5 H5A 0.9500 . ?
C6 H6A 0.9500 . ?
C11 H11A 0.9900 . ?
C11 H11B 0.9900 . ?
C12 H12A 0.9500 . ?
C13 C14 1.347(4) . ?
C13 H13A 0.9500 . ?
C14 H14A 0.9500 . ?
C41 H41A 0.9900 . ?
C41 H41B 0.9900 . ?
C42 H42A 0.9500 . ?
C43 C44 1.354(4) . ?
C43 H43A 0.9500 . ?
C44 H44A 0.9500 . ?

loop_
_geom_torsion_atom_site_label_1
_geom_torsion_atom_site_label_2
_geom_torsion_atom_site_label_3
_geom_torsion_atom_site_label_4
_geom_torsion
_geom_torsion_site_symmetry_1
_geom_torsion_site_symmetry_2
_geom_torsion_site_symmetry_3
_geom_torsion_site_symmetry_4
_geom_torsion_publ_flag
O3 P1 O2 Zn1 -154.60(17) . . . 2_666 ?
O4 P1 O2 Zn1 -27.6(2) . . . 2_666 ?
O1 P1 O2 Zn1 88.2(2) . . . 2_666 ?
O2 P1 O3 Zn2 47.4(3) . . . . ?
O4 P1 O3 Zn2 -80.8(2) . . . . ?
O1 P1 O3 Zn2 163.7(2) . . . . ?
O5 Zn2 O3 P1 176.4(2) 2_576 . . . ?
O8 Zn2 O3 P1 57.1(3) . . . . ?
N12 Zn2 O3 P1 -64.2(3) . . . . ?
O3 P1 O4 Zn1 69.30(19) . . . . ?
O2 P1 O4 Zn1 -58.15(19) . . . . ?
O1 P1 O4 Zn1 -174.13(14) . . . . ?
O2 Zn1 O4 P1 95.96(17) 2_666 . . . ?
O7 Zn1 O4 P1 -25.40(19) . . . . ?
N42 Zn1 O4 P1 -153.53(16) 1_544 . . . ?
O8 P2 O5 Zn2 11.86(17) . . . 2_576 ?
O7 P2 O5 Zn2 136.85(13) . . . 2_576 ?
O6 P2 O5 Zn2 -105.55(14) . . . 2_576 ?
O5 P2 O7 Zn1 -17.1(2) . . . . ?
O8 P2 O7 Zn1 109.20(18) . . . . ?
O6 P2 O7 Zn1 -133.77(17) . . . . ?
O2 Zn1 O7 P2 153.77(17) 2_666 . . . ?
O4 Zn1 O7 P2 -84.72(19) . . . . ?
N42 Zn1 O7 P2 31.3(2) 1_544 . . . ?
O5 P2 O8 Zn2 87.15(18) . . . . ?
O7 P2 O8 Zn2 -38.37(19) . . . . ?
O6 P2 O8 Zn2 -155.87(15) . . . . ?
O3 Zn2 O8 P2 -5.6(2) . . . . ?
O5 Zn2 O8 P2 -123.93(16) 2_576 . . . ?
N12 Zn2 O8 P2 117.86(17) . . . . ?
O3 Zn2 N12 C12 166.8(2) . . . . ?
O5 Zn2 N12 C12 -79.1(3) 2_576 . . . ?
O8 Zn2 N12 C12 34.7(3) . . . . ?
O3 Zn2 N12 C13 -3.3(3) . . . . ?
O5 Zn2 N12 C13 110.8(3) 2_576 . . . ?
O8 Zn2 N12 C13 -135.4(3) . . . . ?
C6 C1 C2 C3 -0.9(4) . . . . ?
C11 C1 C2 C3 -178.4(3) . . . . ?
C1 C2 C3 C4 -0.1(5) . . . . ?
C2 C3 C4 C5 0.3(5) . . . . ?
C2 C3 C4 C41 -177.9(3) . . . . ?
C3 C4 C5 C6 0.4(4) . . . . ?
C41 C4 C5 C6 178.7(3) . . . . ?
C2 C1 C6 C5 1.5(4) . . . . ?
C11 C1 C6 C5 179.0(3) . . . . ?
C4 C5 C6 C1 -1.3(5) . . . . ?
C12 N11 C11 C1 90.5(4) . . . . ?
C14 N11 C11 C1 -92.1(4) . . . . ?
C6 C1 C11 N11 30.7(4) . . . . ?
C2 C1 C11 N11 -151.8(3) . . . . ?
C13 N12 C12 N11 -0.7(4) . . . . ?
Zn2 N12 C12 N11 -172.7(2) . . . . ?
C14 N11 C12 N12 0.4(4) . . . . ?
C11 N11 C12 N12 178.2(3) . . . . ?
C12 N12 C13 C14 0.7(4) . . . . ?
Zn2 N12 C13 C14 172.3(2) . . . . ?
N12 C13 C14 N11 -0.5(4) . . . . ?
C12 N11 C14 C13 0.1(4) . . . . ?
C11 N11 C14 C13 -177.7(3) . . . . ?
C42 N41 C41 C4 -90.9(4) . . . . ?
C44 N41 C41 C4 93.6(4) . . . . ?
C3 C4 C41 N41 -29.2(4) . . . . ?
C5 C4 C41 N41 152.6(3) . . . . ?
C43 N42 C42 N41 -0.5(3) . . . . ?
Zn1 N42 C42 N41 167.09(19) 1_566 . . . ?
C44 N41 C42 N42 0.3(4) . . . . ?
C41 N41 C42 N42 -175.9(3) . . . . ?
C42 N42 C43 C44 0.5(4) . . . . ?
Zn1 N42 C43 C44 -165.5(2) 1_566 . . . ?
N42 C43 C44 N41 -0.3(4) . . . . ?
C42 N41 C44 C43 0.0(4) . . . . ?
C41 N41 C44 C43 176.2(3) . . . . ?
